data_7016185
loop_
_publ_author_name
'Kumbhare, Liladhar B.'
'Wadawale, Amey'
'Zade, Sanjio S.'
'Jain, Vimal K.'

_publ_section_title
;
 Oligomeric allyl-palladium(ii) complexes of \b-substituted
 ethylselenolates: Syntheses, structures and thermal decomposition.
;
_journal_issue 31
_journal_name_full 'Dalton transactions (Cambridge, England : 2003)'
_journal_page_first 7957
_journal_page_last 7966
_journal_paper_doi 10.1039/c1dt10392j
_journal_volume 40
_journal_year 2011
_chemical_formula_sum 'C24 H42 O6 Pd3 Se3'
_chemical_formula_weight 982.66
_chemical_name_systematic
;
?
;
_space_group_IT_number 14
_symmetry_cell_setting monoclinic
_symmetry_Int_Tables_number 14
_symmetry_space_group_name_Hall '-P 2yab'
_symmetry_space_group_name_H-M 'P 1 21/a 1'
_atom_sites_solution_hydrogens geom
_atom_sites_solution_primary direct
_atom_sites_solution_secondary difmap
_audit_creation_method SHELXL-97
_cell_angle_alpha 90.00
_cell_angle_beta 102.15(3)
_cell_angle_gamma 90.00
_cell_formula_units_Z 4
_cell_length_a 30.966(7)
_cell_length_b 6.795(3)
_cell_length_c 15.901(8)
_cell_measurement_reflns_used 24
_cell_measurement_temperature 298(2)
_cell_measurement_theta_max 12.2
_cell_measurement_theta_min 9.4
_cell_volume 3271(2)
_computing_cell_refinement WinAFC
_computing_data_collection WinAFC
_computing_data_reduction CrystalStructure
_computing_molecular_graphics 'Ortep 3 for Windows'
_computing_publication_material 'WinGX 1.70.01'
_computing_structure_refinement 'SHELXL-97 (Sheldrick, 1997)'
_computing_structure_solution SIR92
_diffrn_ambient_temperature 298(2)
_diffrn_measured_fraction_theta_full 0.989
_diffrn_measured_fraction_theta_max 0.989
_diffrn_measurement_device_type 'Rigaku AFC7S'
_diffrn_measurement_method \w
_diffrn_radiation_monochromator graphite
_diffrn_radiation_source 'fine-focus sealed tube'
_diffrn_radiation_type MoK\a
_diffrn_radiation_wavelength 0.71069
_diffrn_reflns_av_R_equivalents 0.0754
_diffrn_reflns_av_sigmaI/netI 0.2532
_diffrn_reflns_limit_h_max 40
_diffrn_reflns_limit_h_min -22
_diffrn_reflns_limit_k_max 4
_diffrn_reflns_limit_k_min -8
_diffrn_reflns_limit_l_max 20
_diffrn_reflns_limit_l_min -20
_diffrn_reflns_number 9911
_diffrn_reflns_theta_full 27.50
_diffrn_reflns_theta_max 27.50
_diffrn_reflns_theta_min 2.62
_diffrn_standards_decay_% -1.59
_diffrn_standards_interval_count 150
_diffrn_standards_number 3
_exptl_absorpt_coefficient_mu 5.003
_exptl_absorpt_correction_T_max 0.4344
_exptl_absorpt_correction_T_min 0.4344
_exptl_absorpt_correction_type psi-scan
_exptl_absorpt_process_details '(North, Phillips & Mathews, 1968)'
_exptl_crystal_colour colorless
_exptl_crystal_density_diffrn 1.996
_exptl_crystal_density_method 'not measured'
_exptl_crystal_description block
_exptl_crystal_F_000 1896
_exptl_crystal_size_max 0.20
_exptl_crystal_size_mid 0.20
_exptl_crystal_size_min 0.20
_refine_diff_density_max 1.098
_refine_diff_density_min -1.190
_refine_diff_density_rms 0.207
_refine_ls_extinction_method none
_refine_ls_goodness_of_fit_ref 0.986
_refine_ls_hydrogen_treatment constr
_refine_ls_matrix_type full
_refine_ls_number_parameters 306
_refine_ls_number_reflns 7428
_refine_ls_number_restraints 0
_refine_ls_restrained_S_all 0.986
_refine_ls_R_factor_all 0.2853
_refine_ls_R_factor_gt 0.0730
_refine_ls_shift/su_max 0.000
_refine_ls_shift/su_mean 0.000
_refine_ls_structure_factor_coef Fsqd
_refine_ls_weighting_details 'calc w=1/[\s^2^(Fo^2^)+(0.0701P)^2^+0.0000P] where P=(Fo^2^+2Fc^2^)/3'
_refine_ls_weighting_scheme calc
_refine_ls_wR_factor_gt 0.1533
_refine_ls_wR_factor_ref 0.2185
_reflns_number_gt 2287
_reflns_number_total 7428
_reflns_threshold_expression >2sigma(I)
_cod_data_source_file c1dt10392j.txt
_cod_data_source_block lbk-19
_cod_database_code 7016185

loop_
_symmetry_equiv_pos_as_xyz
'x, y, z'
'-x+1/2, y+1/2, -z'
'-x, -y, -z'
'x-1/2, -y-1/2, z'

loop_
_atom_site_label
_atom_site_type_symbol
_atom_site_fract_x
_atom_site_fract_y
_atom_site_fract_z
_atom_site_U_iso_or_equiv
_atom_site_adp_type
_atom_site_occupancy
_atom_site_symmetry_multiplicity
_atom_site_calc_flag
_atom_site_refinement_flags
_atom_site_disorder_assembly
_atom_site_disorder_group
C1 C 0.5507(7) 0.194(2) 1.0197(11) 0.086(6) Uani 1 1 d . . .
H1A H 0.5771 0.1145 1.0381 0.103 Uiso 1 1 calc R . .
H1B H 0.5361 0.2292 1.0659 0.103 Uiso 1 1 calc R . .
C2 C 0.5260(7) 0.151(3) 0.9474(15) 0.102 Uani 1 1 d . . .
H2 H 0.5397 0.0448 0.9203 0.123 Uiso 1 1 calc R . .
C3 C 0.4957(6) 0.229(3) 0.8921(12) 0.087(5) Uani 1 1 d . . .
H3A H 0.4695 0.2715 0.9116 0.104 Uiso 1 1 calc R . .
H3B H 0.4893 0.1698 0.8353 0.104 Uiso 1 1 calc R . .
C4 C 0.4823(4) 0.587(3) 0.7255(10) 0.067(5) Uani 1 1 d . . .
H4A H 0.4768 0.4460 0.7221 0.080 Uiso 1 1 calc R . .
H4B H 0.4598 0.6477 0.7510 0.080 Uiso 1 1 calc R . .
C5 C 0.4798(7) 0.667(2) 0.6374(13) 0.090(7) Uani 1 1 d . . .
H5A H 0.5052 0.6200 0.6167 0.108 Uiso 1 1 calc R . .
H5B H 0.4821 0.8092 0.6416 0.108 Uiso 1 1 calc R . .
C6 C 0.4387(9) 0.617(4) 0.5706(16) 0.109(8) Uani 1 1 d . . .
C7 C 0.3884(9) 0.322(6) 0.5158(16) 0.204(19) Uani 1 1 d . . .
H7A H 0.3787 0.2297 0.5546 0.244 Uiso 1 1 calc R . .
H7B H 0.3648 0.4120 0.4914 0.244 Uiso 1 1 calc R . .
C8 C 0.4042(12) 0.246(7) 0.4649(19) 0.25(2) Uani 1 1 d . . .
H8A H 0.4259 0.3327 0.4495 0.370 Uiso 1 1 calc R . .
H8B H 0.3819 0.2176 0.4148 0.370 Uiso 1 1 calc R . .
H8C H 0.4183 0.1264 0.4881 0.370 Uiso 1 1 calc R . .
C9 C 0.5443(9) 0.197(3) 0.6785(16) 0.117(10) Uani 1 1 d . . .
H9A H 0.5214 0.1540 0.7076 0.140 Uiso 1 1 calc R . .
H9B H 0.5336 0.2220 0.6176 0.140 Uiso 1 1 calc R . .
C10 C 0.5833(11) 0.106(3) 0.7005(16) 0.116(9) Uani 1 1 d . . .
H10 H 0.5855 0.0032 0.7446 0.139 Uiso 1 1 calc R . .
C11 C 0.6212(7) 0.176(3) 0.6863(14) 0.091(7) Uani 1 1 d . . .
H11A H 0.6227 0.1965 0.6267 0.109 Uiso 1 1 calc R . .
H11B H 0.6480 0.1189 0.7206 0.109 Uiso 1 1 calc R . .
C12 C 0.6975(5) 0.539(2) 0.7273(8) 0.051 Uani 1 1 d . . .
H12A H 0.6996 0.3970 0.7242 0.062 Uiso 1 1 calc R . .
H12B H 0.6864 0.5885 0.6696 0.062 Uiso 1 1 calc R . .
C13 C 0.7428(5) 0.624(2) 0.7624(11) 0.068(5) Uani 1 1 d . . .
H13A H 0.7556 0.5627 0.8169 0.082 Uiso 1 1 calc R . .
H13B H 0.7403 0.7645 0.7722 0.082 Uiso 1 1 calc R . .
C14 C 0.7732(7) 0.589(2) 0.6969(14) 0.070(5) Uani 1 1 d . . .
C15 C 0.8471(6) 0.569(2) 0.6853(12) 0.072(5) Uani 1 1 d . . .
H15A H 0.8479 0.6838 0.6496 0.086 Uiso 1 1 calc R . .
H15B H 0.8388 0.4556 0.6480 0.086 Uiso 1 1 calc R . .
C16 C 0.8919(6) 0.535(3) 0.7436(12) 0.097(7) Uani 1 1 d . . .
H16A H 0.8975 0.6365 0.7866 0.146 Uiso 1 1 calc R . .
H16B H 0.9143 0.5384 0.7102 0.146 Uiso 1 1 calc R . .
H16C H 0.8922 0.4091 0.7711 0.146 Uiso 1 1 calc R . .
C17 C 0.7114(7) 0.175(3) 0.8963(11) 0.097(7) Uani 1 1 d . . .
H17A H 0.6983 0.0777 0.8536 0.117 Uiso 1 1 calc R . .
H17B H 0.7401 0.2202 0.8896 0.117 Uiso 1 1 calc R . .
C18 C 0.7070(9) 0.143(3) 0.9724(16) 0.112 Uani 1 1 d . . .
H18 H 0.7338 0.2058 1.0056 0.134 Uiso 1 1 calc R . .
C19 C 0.6818(7) 0.161(3) 1.0214(14) 0.103(7) Uani 1 1 d . . .
H19A H 0.6949 0.2007 1.0798 0.124 Uiso 1 1 calc R . .
H19B H 0.6594 0.0600 1.0181 0.124 Uiso 1 1 calc R . .
C20 C 0.6294(6) 0.533(3) 1.1151(10) 0.076(5) Uani 1 1 d . . .
H20A H 0.6060 0.5871 1.1399 0.091 Uiso 1 1 calc R . .
H20B H 0.6287 0.3905 1.1209 0.091 Uiso 1 1 calc R . .
C21 C 0.6729(5) 0.608(2) 1.1635(9) 0.054(4) Uani 1 1 d . . .
H21A H 0.6755 0.7466 1.1501 0.064 Uiso 1 1 calc R . .
H21B H 0.6965 0.5384 1.1446 0.064 Uiso 1 1 calc R . .
C22 C 0.6788(6) 0.585(2) 1.2606(13) 0.061(5) Uani 1 1 d . . .
C23 C 0.7304(5) 0.584(2) 1.3946(9) 0.060(5) Uani 1 1 d . . .
H23A H 0.7175 0.4643 1.4120 0.072 Uiso 1 1 calc R . .
H23B H 0.7183 0.6958 1.4196 0.072 Uiso 1 1 calc R . .
C24 C 0.7795(5) 0.579(3) 1.4228(10) 0.088(6) Uani 1 1 d . . .
H24A H 0.7915 0.7029 1.4099 0.132 Uiso 1 1 calc R . .
H24B H 0.7912 0.4756 1.3930 0.132 Uiso 1 1 calc R . .
H24C H 0.7874 0.5555 1.4837 0.132 Uiso 1 1 calc R . .
O1 O 0.4085(6) 0.726(3) 0.5479(11) 0.135(7) Uani 1 1 d . . .
O2 O 0.4353(6) 0.433(3) 0.5583(13) 0.177(10) Uani 1 1 d . . .
O3 O 0.7606(4) 0.5773(19) 0.6231(8) 0.083(4) Uani 1 1 d . . .
O4 O 0.8148(4) 0.5976(15) 0.7412(7) 0.070(3) Uani 1 1 d . . .
O5 O 0.6493(4) 0.5524(17) 1.2949(7) 0.075(4) Uani 1 1 d . . .
O6 O 0.7213(4) 0.6001(15) 1.2993(7) 0.069(3) Uani 1 1 d . . .
Se1 Se 0.54092(5) 0.6375(2) 0.79803(12) 0.0591(5) Uani 1 1 d . . .
Se2 Se 0.65588(6) 0.6105(2) 0.80157(11) 0.0547(5) Uani 1 1 d . . .
Se3 Se 0.61898(5) 0.6023(2) 0.99209(10) 0.0516(5) Uani 1 1 d . . .
Pd1 Pd 0.55274(4) 0.41616(17) 0.92279(8) 0.0542(4) Uani 1 1 d . . .
Pd2 Pd 0.59065(4) 0.40384(17) 0.74600(8) 0.0547(4) Uani 1 1 d . . .
Pd3 Pd 0.66802(4) 0.39158(17) 0.92761(8) 0.0526(4) Uani 1 1 d . . .

loop_
_atom_site_aniso_label
_atom_site_aniso_U_11
_atom_site_aniso_U_22
_atom_site_aniso_U_33
_atom_site_aniso_U_23
_atom_site_aniso_U_13
_atom_site_aniso_U_12
C1 0.097(15) 0.088(14) 0.064(13) 0.022(11) -0.004(12) -0.048(12)
C2 0.090 0.094 0.108 0.023 -0.013 -0.030
C3 0.059(11) 0.105(15) 0.081 0.019(12) -0.017(11) -0.031
C4 0.024(8) 0.107(14) 0.064(12) 0.016(11) -0.003(8) 0.018(10)
C5 0.105(17) 0.050(11) 0.095(16) 0.003(11) -0.021(14) 0.009(11)
C6 0.12(2) 0.10(2) 0.094(18) 0.007(17) -0.014(16) 0.008(19)
C7 0.075(19) 0.45(6) 0.07(2) -0.07(3) -0.022(16) 0.03(3)
C8 0.19(4) 0.45(6) 0.10(3) -0.10(3) 0.02(2) 0.05(4)
C9 0.13(2) 0.046(13) 0.16(2) -0.036(13) -0.006(18) 0.023(14)
C10 0.17(3) 0.067(16) 0.13(2) -0.041(15) 0.07(2) -0.043(18)
C11 0.082(16) 0.061(13) 0.128(19) -0.017(12) 0.018(15) 0.000(12)
C12 0.067 0.046 0.027 -0.004 -0.020 -0.021
C13 0.050(11) 0.082(13) 0.063(12) -0.010(10) -0.009(10) -0.005(10)
C14 0.078(15) 0.052(11) 0.077(15) 0.006(12) 0.009(13) -0.025(11)
C15 0.068(13) 0.068(12) 0.090(14) -0.007(10) 0.041(12) -0.002(10)
C16 0.057(13) 0.135(19) 0.095(16) -0.032(14) 0.006(12) -0.014(13)
C17 0.133(19) 0.102(15) 0.051(12) 0.006(11) 0.006(12) 0.075(14)
C18 0.147 0.095 0.104 0.038 0.050 0.087
C19 0.115(19) 0.083(15) 0.128(19) 0.031(13) 0.064(16) 0.029(13)
C20 0.061(11) 0.090(13) 0.084 -0.028(10) 0.034(10) -0.025
C21 0.051(10) 0.055(10) 0.052(11) 0.006(9) 0.005(8) 0.002(9)
C22 0.039(10) 0.035(9) 0.105(16) 0.014(10) 0.008(11) -0.005(9)
C23 0.085(14) 0.058(11) 0.040(10) 0.010(9) 0.019(9) 0.013(10)
C24 0.059(12) 0.17(2) 0.045(11) -0.002(12) 0.026(10) 0.019(13)
O1 0.117(14) 0.140(15) 0.121(14) 0.021(11) -0.036(11) 0.030(12)
O2 0.137(16) 0.119(15) 0.22(2) -0.038(14) -0.086(15) -0.012(13)
O3 0.081(9) 0.118(11) 0.053(8) 0.001(9) 0.018(7) -0.008(8)
O4 0.070(8) 0.065(8) 0.080(9) -0.004(7) 0.024(8) -0.028(7)
O5 0.069(9) 0.093(10) 0.063(8) -0.005(7) 0.012(7) -0.027(8)
O6 0.069(8) 0.080(8) 0.061(8) -0.004(7) 0.020(7) 0.001(7)
Se1 0.0539(11) 0.0475(11) 0.0717(12) 0.0042(9) 0.0034(9) -0.0010(8)
Se2 0.0563(10) 0.0510(10) 0.0569(11) 0.0026(9) 0.0125(9) -0.0064(9)
Se3 0.0516(10) 0.0487(10) 0.0545(10) -0.0018(9) 0.0112(8) -0.0077(8)
Pd1 0.0525(8) 0.0478(8) 0.0617(9) 0.0000(7) 0.0110(7) -0.0095(7)
Pd2 0.0560(8) 0.0435(7) 0.0646(9) 0.0024(7) 0.0127(7) -0.0080(7)
Pd3 0.0531(8) 0.0438(7) 0.0593(8) 0.0022(7) 0.0085(6) -0.0011(7)

loop_
_atom_type_symbol
_atom_type_description
_atom_type_scat_dispersion_real
_atom_type_scat_dispersion_imag
_atom_type_scat_source
C C 0.0033 0.0016 'International Tables Vol C Tables 4.2.6.8 and 6.1.1.4'
H H 0.0000 0.0000 'International Tables Vol C Tables 4.2.6.8 and 6.1.1.4'
O O 0.0106 0.0060 'International Tables Vol C Tables 4.2.6.8 and 6.1.1.4'
Se Se -0.0929 2.2259 'International Tables Vol C Tables 4.2.6.8 and 6.1.1.4'
Pd Pd -0.9988 1.0072 'International Tables Vol C Tables 4.2.6.8 and 6.1.1.4'

loop_
_geom_angle_atom_site_label_1
_geom_angle_atom_site_label_2
_geom_angle_atom_site_label_3
_geom_angle
_geom_angle_site_symmetry_1
_geom_angle_site_symmetry_3
_geom_angle_publ_flag
C2 C1 Pd1 67.7(11) . . ?
C2 C1 H1A 116.9 . . ?
Pd1 C1 H1A 116.9 . . ?
C2 C1 H1B 116.9 . . ?
Pd1 C1 H1B 116.9 . . ?
H1A C1 H1B 113.9 . . ?
C3 C2 C1 139(3) . . ?
C3 C2 Pd1 76.7(12) . . ?
C1 C2 Pd1 77.3(12) . . ?
C3 C2 H2 109.3 . . ?
C1 C2 H2 109.3 . . ?
Pd1 C2 H2 109.3 . . ?
C2 C3 Pd1 68.6(11) . . ?
C2 C3 H3A 116.8 . . ?
Pd1 C3 H3A 116.8 . . ?
C2 C3 H3B 116.8 . . ?
Pd1 C3 H3B 116.8 . . ?
H3A C3 H3B 113.8 . . ?
C5 C4 Se1 110.2(12) . . ?
C5 C4 H4A 109.6 . . ?
Se1 C4 H4A 109.6 . . ?
C5 C4 H4B 109.6 . . ?
Se1 C4 H4B 109.6 . . ?
H4A C4 H4B 108.1 . . ?
C4 C5 C6 116.6(18) . . ?
C4 C5 H5A 108.2 . . ?
C6 C5 H5A 108.2 . . ?
C4 C5 H5B 108.2 . . ?
C6 C5 H5B 108.2 . . ?
H5A C5 H5B 107.3 . . ?
O1 C6 O2 122(3) . . ?
O1 C6 C5 124(2) . . ?
O2 C6 C5 111(2) . . ?
C8 C7 O2 91(3) . . ?
C8 C7 H7A 113.4 . . ?
O2 C7 H7A 113.4 . . ?
C8 C7 H7B 113.4 . . ?
O2 C7 H7B 113.4 . . ?
H7A C7 H7B 110.7 . . ?
C7 C8 H8A 109.5 . . ?
C7 C8 H8B 109.5 . . ?
H8A C8 H8B 109.5 . . ?
C7 C8 H8C 109.5 . . ?
H8A C8 H8C 109.5 . . ?
H8B C8 H8C 109.5 . . ?
C10 C9 Pd2 72.6(14) . . ?
C10 C9 H9A 116.3 . . ?
Pd2 C9 H9A 116.3 . . ?
C10 C9 H9B 116.3 . . ?
Pd2 C9 H9B 116.3 . . ?
H9A C9 H9B 113.3 . . ?
C11 C10 C9 125(3) . . ?
C11 C10 Pd2 71.6(12) . . ?
C9 C10 Pd2 71.0(14) . . ?
C11 C10 H10 116.3 . . ?
C9 C10 H10 116.3 . . ?
Pd2 C10 H10 116.3 . . ?
C10 C11 Pd2 72.2(13) . . ?
C10 C11 H11A 116.4 . . ?
Pd2 C11 H11A 116.4 . . ?
C10 C11 H11B 116.4 . . ?
Pd2 C11 H11B 116.4 . . ?
H11A C11 H11B 113.3 . . ?
C13 C12 Se2 110.8(10) . . ?
C13 C12 H12A 109.5 . . ?
Se2 C12 H12A 109.5 . . ?
C13 C12 H12B 109.5 . . ?
Se2 C12 H12B 109.5 . . ?
H12A C12 H12B 108.1 . . ?
C12 C13 C14 109.8(14) . . ?
C12 C13 H13A 109.7 . . ?
C14 C13 H13A 109.7 . . ?
C12 C13 H13B 109.7 . . ?
C14 C13 H13B 109.7 . . ?
H13A C13 H13B 108.2 . . ?
O3 C14 O4 128(2) . . ?
O3 C14 C13 124.2(19) . . ?
O4 C14 C13 107.1(16) . . ?
O4 C15 C16 107.4(15) . . ?
O4 C15 H15A 110.2 . . ?
C16 C15 H15A 110.2 . . ?
O4 C15 H15B 110.2 . . ?
C16 C15 H15B 110.2 . . ?
H15A C15 H15B 108.5 . . ?
C15 C16 H16A 109.5 . . ?
C15 C16 H16B 109.5 . . ?
H16A C16 H16B 109.5 . . ?
C15 C16 H16C 109.5 . . ?
H16A C16 H16C 109.5 . . ?
H16B C16 H16C 109.5 . . ?
C18 C17 Pd3 72.0(12) . . ?
C18 C17 H17A 116.4 . . ?
Pd3 C17 H17A 116.4 . . ?
C18 C17 H17B 116.4 . . ?
Pd3 C17 H17B 116.4 . . ?
H17A C17 H17B 113.4 . . ?
C19 C18 C17 144(3) . . ?
C19 C18 Pd3 74.9(13) . . ?
C17 C18 Pd3 73.2(12) . . ?
C19 C18 H18 101.3 . . ?
C17 C18 H18 101.3 . . ?
Pd3 C18 H18 101.3 . . ?
C18 C19 Pd3 71.8(13) . . ?
C18 C19 H19A 116.4 . . ?
Pd3 C19 H19A 116.4 . . ?
C18 C19 H19B 116.4 . . ?
Pd3 C19 H19B 116.4 . . ?
H19A C19 H19B 113.4 . . ?
C21 C20 Se3 111.7(11) . . ?
C21 C20 H20A 109.3 . . ?
Se3 C20 H20A 109.3 . . ?
C21 C20 H20B 109.3 . . ?
Se3 C20 H20B 109.3 . . ?
H20A C20 H20B 107.9 . . ?
C20 C21 C22 112.8(14) . . ?
C20 C21 H21A 109.0 . . ?
C22 C21 H21A 109.0 . . ?
C20 C21 H21B 109.0 . . ?
C22 C21 H21B 109.0 . . ?
H21A C21 H21B 107.8 . . ?
O5 C22 O6 125.9(18) . . ?
O5 C22 C21 123.3(16) . . ?
O6 C22 C21 110.8(16) . . ?
O6 C23 C24 105.7(13) . . ?
O6 C23 H23A 110.6 . . ?
C24 C23 H23A 110.6 . . ?
O6 C23 H23B 110.6 . . ?
C24 C23 H23B 110.6 . . ?
H23A C23 H23B 108.7 . . ?
C23 C24 H24A 109.5 . . ?
C23 C24 H24B 109.5 . . ?
H24A C24 H24B 109.5 . . ?
C23 C24 H24C 109.5 . . ?
H24A C24 H24C 109.5 . . ?
H24B C24 H24C 109.5 . . ?
C6 O2 C7 124(2) . . ?
C14 O4 C15 112.1(15) . . ?
C22 O6 C23 114.9(14) . . ?
C4 Se1 Pd1 109.2(5) . . ?
C4 Se1 Pd2 104.7(5) . . ?
Pd1 Se1 Pd2 83.08(7) . . ?
C12 Se2 Pd3 109.3(4) . . ?
C12 Se2 Pd2 103.5(4) . . ?
Pd3 Se2 Pd2 85.46(7) . . ?
C20 Se3 Pd3 106.7(5) . . ?
C20 Se3 Pd1 105.5(5) . . ?
Pd3 Se3 Pd1 92.50(7) . . ?
C2 Pd1 C3 34.8(6) . . ?
C2 Pd1 C1 35.0(6) . . ?
C3 Pd1 C1 66.6(6) . . ?
C2 Pd1 Se1 133.9(6) . . ?
C3 Pd1 Se1 101.8(5) . . ?
C1 Pd1 Se1 168.4(5) . . ?
C2 Pd1 Se3 134.1(6) . . ?
C3 Pd1 Se3 166.7(5) . . ?
C1 Pd1 Se3 100.7(5) . . ?
Se1 Pd1 Se3 90.88(7) . . ?
C9 Pd2 C11 67.2(8) . . ?
C9 Pd2 C10 36.5(8) . . ?
C11 Pd2 C10 36.1(7) . . ?
C9 Pd2 Se2 166.0(7) . . ?
C11 Pd2 Se2 99.5(6) . . ?
C10 Pd2 Se2 132.8(9) . . ?
C9 Pd2 Se1 101.0(7) . . ?
C11 Pd2 Se1 168.1(5) . . ?
C10 Pd2 Se1 133.6(8) . . ?
Se2 Pd2 Se1 92.02(7) . . ?
C18 Pd3 C17 34.7(7) . . ?
C18 Pd3 C19 33.3(7) . . ?
C17 Pd3 C19 67.1(7) . . ?
C18 Pd3 Se2 137.5(7) . . ?
C17 Pd3 Se2 103.0(5) . . ?
C19 Pd3 Se2 169.3(6) . . ?
C18 Pd3 Se3 133.1(7) . . ?
C17 Pd3 Se3 167.8(5) . . ?
C19 Pd3 Se3 100.7(6) . . ?
Se2 Pd3 Se3 89.19(8) . . ?

loop_
_geom_bond_atom_site_label_1
_geom_bond_atom_site_label_2
_geom_bond_distance
_geom_bond_site_symmetry_2
_geom_bond_publ_flag
C1 C2 1.27(2) . ?
C1 Pd1 2.169(15) . ?
C1 H1A 0.9700 . ?
C1 H1B 0.9700 . ?
C2 C3 1.26(2) . ?
C2 Pd1 2.057(19) . ?
C2 H2 0.9800 . ?
C3 Pd1 2.150(16) . ?
C3 H3A 0.9700 . ?
C3 H3B 0.9700 . ?
C4 C5 1.49(2) . ?
C4 Se1 1.966(13) . ?
C4 H4A 0.9700 . ?
C4 H4B 0.9700 . ?
C5 C6 1.51(3) . ?
C5 H5A 0.9700 . ?
C5 H5B 0.9700 . ?
C6 O1 1.19(2) . ?
C6 O2 1.27(2) . ?
C7 C8 1.15(3) . ?
C7 O2 1.65(3) . ?
C7 H7A 0.9700 . ?
C7 H7B 0.9700 . ?
C8 H8A 0.9600 . ?
C8 H8B 0.9600 . ?
C8 H8C 0.9600 . ?
C9 C10 1.34(3) . ?
C9 Pd2 2.13(2) . ?
C9 H9A 0.9700 . ?
C9 H9B 0.9700 . ?
C10 C11 1.33(3) . ?
C10 Pd2 2.15(2) . ?
C10 H10 0.9800 . ?
C11 Pd2 2.141(19) . ?
C11 H11A 0.9700 . ?
C11 H11B 0.9700 . ?
C12 C13 1.512(18) . ?
C12 Se2 1.982(15) . ?
C12 H12A 0.9700 . ?
C12 H12B 0.9700 . ?
C13 C14 1.56(2) . ?
C13 H13A 0.9700 . ?
C13 H13B 0.9700 . ?
C14 O3 1.159(19) . ?
C14 O4 1.33(2) . ?
C15 O4 1.484(18) . ?
C15 C16 1.52(2) . ?
C15 H15A 0.9700 . ?
C15 H15B 0.9700 . ?
C16 H16A 0.9600 . ?
C16 H16B 0.9600 . ?
C16 H16C 0.9600 . ?
C17 C18 1.26(2) . ?
C17 Pd3 2.123(17) . ?
C17 H17A 0.9700 . ?
C17 H17B 0.9700 . ?
C18 C19 1.22(2) . ?
C18 Pd3 2.109(17) . ?
C18 H18 0.9800 . ?
C19 Pd3 2.143(18) . ?
C19 H19A 0.9700 . ?
C19 H19B 0.9700 . ?
C20 C21 1.50(2) . ?
C20 Se3 1.972(17) . ?
C20 H20A 0.9700 . ?
C20 H20B 0.9700 . ?
C21 C22 1.52(2) . ?
C21 H21A 0.9700 . ?
C21 H21B 0.9700 . ?
C22 O5 1.181(19) . ?
C22 O6 1.334(18) . ?
C23 O6 1.486(16) . ?
C23 C24 1.49(2) . ?
C23 H23A 0.9700 . ?
C23 H23B 0.9700 . ?
C24 H24A 0.9600 . ?
C24 H24B 0.9600 . ?
C24 H24C 0.9600 . ?
Se1 Pd1 2.455(2) . ?
Se1 Pd2 2.472(2) . ?
Se2 Pd3 2.460(2) . ?
Se2 Pd2 2.466(2) . ?
Se3 Pd3 2.462(2) . ?
Se3 Pd1 2.464(2) . ?

loop_
_geom_torsion_atom_site_label_1
_geom_torsion_atom_site_label_2
_geom_torsion_atom_site_label_3
_geom_torsion_atom_site_label_4
_geom_torsion
_geom_torsion_site_symmetry_1
_geom_torsion_site_symmetry_2
_geom_torsion_site_symmetry_3
_geom_torsion_site_symmetry_4
_geom_torsion_publ_flag
Pd1 C1 C2 C3 -52(3) . . . . ?
C1 C2 C3 Pd1 52(3) . . . . ?
Se1 C4 C5 C6 172.5(16) . . . . ?
C4 C5 C6 O1 101(3) . . . . ?
C4 C5 C6 O2 -62(3) . . . . ?
Pd2 C9 C10 C11 -50(2) . . . . ?
C9 C10 C11 Pd2 50(2) . . . . ?
Se2 C12 C13 C14 -172.9(11) . . . . ?
C12 C13 C14 O3 29(2) . . . . ?
C12 C13 C14 O4 -157.5(13) . . . . ?
Pd3 C17 C18 C19 29(4) . . . . ?
C17 C18 C19 Pd3 -29(4) . . . . ?
Se3 C20 C21 C22 171.0(10) . . . . ?
C20 C21 C22 O5 -16(2) . . . . ?
C20 C21 C22 O6 162.2(13) . . . . ?
O1 C6 O2 C7 -4(5) . . . . ?
C5 C6 O2 C7 159(2) . . . . ?
C8 C7 O2 C6 127(4) . . . . ?
O3 C14 O4 C15 -6(3) . . . . ?
C13 C14 O4 C15 -179.2(12) . . . . ?
C16 C15 O4 C14 -167.5(14) . . . . ?
O5 C22 O6 C23 -3(2) . . . . ?
C21 C22 O6 C23 178.7(11) . . . . ?
C24 C23 O6 C22 173.0(14) . . . . ?
C5 C4 Se1 Pd1 -161.4(11) . . . . ?
C5 C4 Se1 Pd2 -73.8(13) . . . . ?
C13 C12 Se2 Pd3 -79.8(11) . . . . ?
C13 C12 Se2 Pd2 -169.6(10) . . . . ?
C21 C20 Se3 Pd3 73.1(12) . . . . ?
C21 C20 Se3 Pd1 170.6(10) . . . . ?
C1 C2 Pd1 C3 -148(3) . . . . ?
C3 C2 Pd1 C1 148(3) . . . . ?
C3 C2 Pd1 Se1 -27(2) . . . . ?
C1 C2 Pd1 Se1 -174.7(11) . . . . ?
C3 C2 Pd1 Se3 168.5(11) . . . . ?
C1 C2 Pd1 Se3 20.9(19) . . . . ?
C2 C3 Pd1 C1 -19.5(16) . . . . ?
C2 C3 Pd1 Se1 160.4(15) . . . . ?
C2 C3 Pd1 Se3 -38(4) . . . . ?
C2 C1 Pd1 C3 19.4(15) . . . . ?
C2 C1 Pd1 Se1 19(4) . . . . ?
C2 C1 Pd1 Se3 -164.9(14) . . . . ?
C4 Se1 Pd1 C2 22.2(11) . . . . ?
Pd2 Se1 Pd1 C2 -81.0(10) . . . . ?
C4 Se1 Pd1 C3 6.8(8) . . . . ?
Pd2 Se1 Pd1 C3 -96.4(6) . . . . ?
C4 Se1 Pd1 C1 7(3) . . . . ?
Pd2 Se1 Pd1 C1 -96(3) . . . . ?
C4 Se1 Pd1 Se3 -168.9(5) . . . . ?
Pd2 Se1 Pd1 Se3 87.85(7) . . . . ?
C20 Se3 Pd1 C2 -30.3(12) . . . . ?
Pd3 Se3 Pd1 C2 77.7(10) . . . . ?
C20 Se3 Pd1 C3 -1(3) . . . . ?
Pd3 Se3 Pd1 C3 107(2) . . . . ?
C20 Se3 Pd1 C1 -18.3(8) . . . . ?
Pd3 Se3 Pd1 C1 89.7(6) . . . . ?
C20 Se3 Pd1 Se1 160.8(6) . . . . ?
Pd3 Se3 Pd1 Se1 -91.10(8) . . . . ?
C10 C9 Pd2 C11 25.1(16) . . . . ?
C10 C9 Pd2 Se2 45(4) . . . . ?
C10 C9 Pd2 Se1 -156.7(16) . . . . ?
C10 C11 Pd2 C9 -25.3(17) . . . . ?
C10 C11 Pd2 Se2 159.5(16) . . . . ?
C10 C11 Pd2 Se1 -34(4) . . . . ?
C11 C10 Pd2 C9 139(3) . . . . ?
C9 C10 Pd2 C11 -139(3) . . . . ?
C11 C10 Pd2 Se2 -28(2) . . . . ?
C9 C10 Pd2 Se2 -166.6(14) . . . . ?
C11 C10 Pd2 Se1 170.9(11) . . . . ?
C9 C10 Pd2 Se1 32(2) . . . . ?
C12 Se2 Pd2 C9 4(3) . . . . ?
Pd3 Se2 Pd2 C9 -104(3) . . . . ?
C12 Se2 Pd2 C11 22.9(7) . . . . ?
Pd3 Se2 Pd2 C11 -85.9(6) . . . . ?
C12 Se2 Pd2 C10 39.2(10) . . . . ?
Pd3 Se2 Pd2 C10 -69.6(9) . . . . ?
C12 Se2 Pd2 Se1 -154.4(4) . . . . ?
Pd3 Se2 Pd2 Se1 96.78(7) . . . . ?
C4 Se1 Pd2 C9 -18.3(9) . . . . ?
Pd1 Se1 Pd2 C9 89.8(7) . . . . ?
C4 Se1 Pd2 C11 -10(3) . . . . ?
Pd1 Se1 Pd2 C11 98(3) . . . . ?
C4 Se1 Pd2 C10 -37.2(12) . . . . ?
Pd1 Se1 Pd2 C10 70.9(10) . . . . ?
C4 Se1 Pd2 Se2 156.6(5) . . . . ?
Pd1 Se1 Pd2 Se2 -95.32(7) . . . . ?
C19 C18 Pd3 C17 -163(3) . . . . ?
C17 C18 Pd3 C19 163(3) . . . . ?
C19 C18 Pd3 Se2 -171.2(12) . . . . ?
C17 C18 Pd3 Se2 -9(2) . . . . ?
C19 C18 Pd3 Se3 16(2) . . . . ?
C17 C18 Pd3 Se3 178.2(12) . . . . ?
C18 C17 Pd3 C19 -10.2(18) . . . . ?
C18 C17 Pd3 Se2 174.1(17) . . . . ?
C18 C17 Pd3 Se3 -6(4) . . . . ?
C18 C19 Pd3 C17 10.6(19) . . . . ?
C18 C19 Pd3 Se2 34(5) . . . . ?
C18 C19 Pd3 Se3 -168.5(17) . . . . ?
C12 Se2 Pd3 C18 -4.9(12) . . . . ?
Pd2 Se2 Pd3 C18 97.9(11) . . . . ?
C12 Se2 Pd3 C17 -9.8(7) . . . . ?
Pd2 Se2 Pd3 C17 92.9(6) . . . . ?
C12 Se2 Pd3 C19 -32(3) . . . . ?
Pd2 Se2 Pd3 C19 71(3) . . . . ?
C12 Se2 Pd3 Se3 170.2(4) . . . . ?
Pd2 Se2 Pd3 Se3 -87.05(7) . . . . ?
C20 Se3 Pd3 C18 11.1(12) . . . . ?
Pd1 Se3 Pd3 C18 -95.9(11) . . . . ?
C20 Se3 Pd3 C17 16(3) . . . . ?
Pd1 Se3 Pd3 C17 -91(3) . . . . ?
C20 Se3 Pd3 C19 19.7(8) . . . . ?
Pd1 Se3 Pd3 C19 -87.3(6) . . . . ?
C20 Se3 Pd3 Se2 -164.3(5) . . . . ?
Pd1 Se3 Pd3 Se2 88.66(7) . . . . ?
